data_2224342
loop_
_publ_author_name
'Gong, Jiang'
'Chen, Gang'
'Ni, Shi-Feng'
'Zhang, Yong-Yao'
'Wang, Hai-Bin'

_publ_section_title
;
 Bis(2-amino-6-methylpyridinium) tetrachloridocuprate(II)
;
_journal_coeditor_code KP2235
_journal_issue 12
_journal_name_full 'Acta Crystallographica Section E'
_journal_page_first m1661
_journal_page_last m1662
_journal_paper_doi 10.1107/S160053680904923X
_journal_volume 65
_journal_year 2009
_chemical_formula_iupac '(C6 H9 N2)2 [Cu Cl4]'
_chemical_formula_moiety '2(C6 H9 N2 +), Cl4 Cu 2-'
_chemical_formula_sum 'C12 H18 Cl4 Cu N4'
_chemical_formula_weight 423.65
_chemical_name_systematic
;
Bis(2-amino-6-methylpyridinium) tetrachloridocuprate(II)
;
_space_group_IT_number 2
_symmetry_cell_setting triclinic
_symmetry_space_group_name_Hall '-P 1'
_symmetry_space_group_name_H-M 'P -1'
_atom_sites_solution_hydrogens geom
_atom_sites_solution_primary direct
_atom_sites_solution_secondary difmap
_audit_creation_method shelxl-97
_cell_angle_alpha 78.922(4)
_cell_angle_beta 82.154(4)
_cell_angle_gamma 89.911(4)
_cell_formula_units_Z 2
_cell_length_a 7.7466(17)
_cell_length_b 8.0372(18)
_cell_length_c 14.969(3)
_cell_measurement_reflns_used 2451
_cell_measurement_temperature 273(2)
_cell_measurement_theta_max 24.3
_cell_measurement_theta_min 2.2
_cell_volume 905.8(3)
_computing_cell_refinement 'SAINT (Bruker, 2000)'
_computing_data_collection 'SMART (Bruker, 2000)'
_computing_data_reduction 'SAINT (Bruker, 2000)'
_computing_molecular_graphics 'SHELXTL (Sheldrick, 2008)'
_computing_publication_material 'SHELXTL (Sheldrick, 2008)'
_computing_structure_refinement 'SHELXL97 (Sheldrick, 2008)'
_computing_structure_solution 'SHELXTL (Sheldrick, 2008)'
_diffrn_ambient_temperature 273(2)
_diffrn_measured_fraction_theta_full 0.986
_diffrn_measured_fraction_theta_max 0.986
_diffrn_measurement_device_type 'Bruker SMART APEX area-detector diffractometer'
_diffrn_measurement_method '\f and \w scan'
_diffrn_radiation_monochromator graphite
_diffrn_radiation_source 'fine-focus sealed tube'
_diffrn_radiation_type mok\a
_diffrn_radiation_wavelength 0.71073
_diffrn_reflns_av_R_equivalents 0.0125
_diffrn_reflns_av_sigmaI/netI 0.0233
_diffrn_reflns_limit_h_max 9
_diffrn_reflns_limit_h_min -7
_diffrn_reflns_limit_k_max 9
_diffrn_reflns_limit_k_min -9
_diffrn_reflns_limit_l_max 17
_diffrn_reflns_limit_l_min -12
_diffrn_reflns_number 4783
_diffrn_reflns_theta_full 25.02
_diffrn_reflns_theta_max 25.02
_diffrn_reflns_theta_min 2.58
_diffrn_standards_number 0
_exptl_absorpt_coefficient_mu 1.793
_exptl_absorpt_correction_T_max 0.578
_exptl_absorpt_correction_T_min 0.549
_exptl_absorpt_correction_type multi-scan
_exptl_absorpt_process_details '(SADABS; Bruker, 2000)'
_exptl_crystal_colour blue
_exptl_crystal_density_diffrn 1.553
_exptl_crystal_density_method 'not measured'
_exptl_crystal_description prism
_exptl_crystal_F_000 430.0
_exptl_crystal_size_max 0.35
_exptl_crystal_size_mid 0.34
_exptl_crystal_size_min 0.30
_refine_diff_density_max 0.552
_refine_diff_density_min -0.326
_refine_ls_extinction_method none
_refine_ls_goodness_of_fit_ref 1.049
_refine_ls_hydrogen_treatment constr
_refine_ls_matrix_type full
_refine_ls_number_parameters 190
_refine_ls_number_reflns 3161
_refine_ls_number_restraints 0
_refine_ls_restrained_S_all 1.049
_refine_ls_R_factor_all 0.0371
_refine_ls_R_factor_gt 0.0342
_refine_ls_shift/su_max 0.001
_refine_ls_shift/su_mean 0.000
_refine_ls_structure_factor_coef Fsqd
_refine_ls_weighting_details 'calc w=1/[\s^2^(Fo^2^)+(0.0481P)^2^+0.4060P] where P=(Fo^2^+2Fc^2^)/3'
_refine_ls_weighting_scheme calc
_refine_ls_wR_factor_gt 0.0883
_refine_ls_wR_factor_ref 0.0904
_reflns_number_gt 2874
_reflns_number_total 3161
_reflns_threshold_expression I>2sigma(I)
_cod_data_source_file kp2235.cif
_cod_data_source_block I
_cod_depositor_comments
;
The following automatic conversions were performed:
'_exptl_absorpt_correction_type' value 'Multi-scan' changed to
'multi-scan' according to
'/home/saulius/struct/CIF-dictionaries/cif_core.dic' dictionary named
'cif_core.dic' version 2.4.1 from
2010-06-29.

'_refine_ls_structure_factor_coef' value 'fsqd' changed to
'Fsqd' according to '/home/saulius/struct/CIF-dictionaries/cif_core.dic'
dictionary named 'cif_core.dic' version 2.4.1 from
2010-06-29.

'_atom_site_adp_type' value 'uani' changed to 'Uani'
according to '/home/saulius/struct/CIF-dictionaries/cif_core.dic'
dictionary named 'cif_core.dic' version 2.4.1 from 2010-06-29 (21
time).

'_atom_site_adp_type' value 'uiso' changed to 'Uiso' according to
'/home/saulius/struct/CIF-dictionaries/cif_core.dic' dictionary named
'cif_core.dic' version 2.4.1 from 2010-06-29 (18
times).

'_atom_site_refinement_flags' value 'r' changed to 'R' according
to '/home/saulius/struct/CIF-dictionaries/cif_core.dic' dictionary named
'cif_core.dic' version 2.4.1 from 2010-06-29 (18 times).

Automatic conversion script
Id: cif_fix_enum 1527 2010-12-29 10:47:43Z saulius 

The following automatic conversions were performed:

'_exptl_absorpt_correction_type' value 'Multi-scan' changed to
'multi-scan' according to
/home/saulius/struct/CIF-dictionaries/cif_core.dic dictionary named
'cif_core.dic' version 2.4.1 from
2010-06-29.

'_refine_ls_structure_factor_coef' value 'fsqd' changed
to 'Fsqd' according to
/home/saulius/struct/CIF-dictionaries/cif_core.dic dictionary named
'cif_core.dic' version 2.4.1 from 2010-06-29.

'_atom_site_adp_type'
value 'uani' changed to 'Uani' according to
/home/saulius/struct/CIF-dictionaries/cif_core.dic dictionary named
'cif_core.dic' version 2.4.1 from 2010-06-29 (21
time).

'_atom_site_adp_type' value 'uiso' changed to 'Uiso'
according to /home/saulius/struct/CIF-dictionaries/cif_core.dic
dictionary named 'cif_core.dic' version 2.4.1 from 2010-06-29 (18
times).

'_atom_site_refinement_flags' value 'r' changed to 'R'
according to /home/saulius/struct/CIF-dictionaries/cif_core.dic
dictionary named 'cif_core.dic' version 2.4.1 from 2010-06-29 (18
times).

Automatic conversion script
Id: cif_fix_values 1715 2011-07-08 13:25:40Z adriana 
;
_cod_database_code 2224342
_cod_database_fobs_code 2224342

loop_
_symmetry_equiv_pos_as_xyz
'x, y, z'
'-x, -y, -z'

loop_
_atom_site_type_symbol
_atom_site_label
_atom_site_fract_x
_atom_site_fract_y
_atom_site_fract_z
_atom_site_U_iso_or_equiv
_atom_site_adp_type
_atom_site_calc_flag
_atom_site_refinement_flags
_atom_site_occupancy
_atom_site_disorder_assembly
_atom_site_disorder_group
cu cu1 0.18139(4) 0.80739(4) 0.75385(2) 0.04615(13) Uani d . 1 . .
cl cl4 0.31507(11) 0.56448(9) 0.80270(5) 0.0630(2) Uani d . 1 . .
cl cl1 0.04761(10) 0.98881(10) 0.83451(6) 0.0677(2) Uani d . 1 . .
cl cl3 0.41383(10) 0.96162(10) 0.68092(7) 0.0757(3) Uani d . 1 . .
cl cl2 -0.04646(10) 0.69927(13) 0.70434(6) 0.0734(3) Uani d . 1 . .
n n4 0.4134(3) 0.7120(3) 0.97401(16) 0.0498(5) Uani d . 1 . .
h h4 0.3725 0.6715 0.9318 0.060 Uiso calc R 1 . .
c c8 0.6468(4) 0.8324(4) 1.0262(2) 0.0575(7) Uani d . 1 . .
h h8 0.7613 0.8733 1.0172 0.069 Uiso calc R 1 . .
c c1 0.2333(4) 0.4070(3) 0.56633(19) 0.0506(6) Uani d . 1 . .
n n2 0.1895(3) 0.5691(3) 0.54343(16) 0.0506(5) Uani d . 1 . .
h h2 0.1328 0.6149 0.5855 0.061 Uiso calc R 1 . .
c c11 0.3066(4) 0.7100(4) 1.0545(2) 0.0532(7) Uani d . 1 . .
c c9 0.5450(5) 0.8298(4) 1.1068(2) 0.0646(8) Uani d . 1 . .
h h9 0.5906 0.8679 1.1538 0.077 Uiso calc R 1 . .
c c10 0.3717(4) 0.7707(4) 1.1212(2) 0.0641(8) Uani d . 1 . .
h h10 0.3017 0.7733 1.1766 0.077 Uiso calc R 1 . .
c c5 0.2289(4) 0.6664(4) 0.4578(2) 0.0574(7) Uani d . 1 . .
n n1 0.1881(4) 0.3267(3) 0.65263(19) 0.0753(8) Uani d . 1 . .
h h1a 0.1321 0.3790 0.6922 0.090 Uiso calc R 1 . .
h h1b 0.2148 0.2224 0.6690 0.090 Uiso calc R 1 . .
c c2 0.3220(4) 0.3304(4) 0.4975(2) 0.0610(8) Uani d . 1 . .
h h2a 0.3539 0.2177 0.5104 0.073 Uiso calc R 1 . .
c c3 0.3598(4) 0.4236(5) 0.4123(2) 0.0720(10) Uani d . 1 . .
h h3 0.4166 0.3735 0.3658 0.086 Uiso calc R 1 . .
c c12 0.1255(4) 0.6423(5) 1.0599(3) 0.0741(9) Uani d . 1 . .
h h12a 0.1120 0.6067 1.0035 0.111 Uiso calc R 1 . .
h h12b 0.0440 0.7294 1.0696 0.111 Uiso calc R 1 . .
h h12c 0.1038 0.5474 1.1102 0.111 Uiso calc R 1 . .
n n3 0.6670(4) 0.7728(4) 0.8737(2) 0.0784(8) Uani d . 1 . .
h h3a 0.6183 0.7342 0.8333 0.094 Uiso calc R 1 . .
h h3b 0.7728 0.8112 0.8607 0.094 Uiso calc R 1 . .
c c4 0.3162(4) 0.5927(5) 0.3920(2) 0.0704(9) Uani d . 1 . .
h h4a 0.3471 0.6554 0.3329 0.084 Uiso calc R 1 . .
c c6 0.1734(5) 0.8456(4) 0.4464(3) 0.0841(11) Uani d . 1 . .
h h6a 0.1139 0.8658 0.5037 0.126 Uiso calc R 1 . .
h h6b 0.0965 0.8668 0.4005 0.126 Uiso calc R 1 . .
h h6c 0.2741 0.9200 0.4274 0.126 Uiso calc R 1 . .
c c7 0.5786(3) 0.7731(3) 0.9564(2) 0.0513(6) Uani d . 1 . .

loop_
_atom_site_aniso_label
_atom_site_aniso_U_11
_atom_site_aniso_U_22
_atom_site_aniso_U_33
_atom_site_aniso_U_12
_atom_site_aniso_U_13
_atom_site_aniso_U_23
cu1 0.04167(19) 0.0479(2) 0.0488(2) 0.00113(13) 0.00015(14) -0.01383(14)
cl4 0.0799(5) 0.0468(4) 0.0649(5) 0.0114(3) -0.0143(4) -0.0143(3)
cl1 0.0553(4) 0.0672(5) 0.0843(6) -0.0018(3) 0.0113(4) -0.0387(4)
cl3 0.0564(4) 0.0628(5) 0.0938(6) -0.0028(3) 0.0196(4) -0.0012(4)
cl2 0.0468(4) 0.1114(7) 0.0754(5) -0.0016(4) -0.0041(4) -0.0547(5)
n4 0.0454(12) 0.0522(13) 0.0532(13) 0.0017(10) -0.0052(10) -0.0151(10)
c8 0.0479(15) 0.0499(15) 0.075(2) 0.0064(12) -0.0217(15) -0.0052(14)
c1 0.0541(15) 0.0491(15) 0.0523(16) -0.0018(12) -0.0095(12) -0.0177(12)
n2 0.0494(13) 0.0517(13) 0.0511(13) -0.0010(10) 0.0017(10) -0.0171(10)
c11 0.0483(15) 0.0512(15) 0.0540(16) 0.0060(12) -0.0003(13) 0.0003(13)
c9 0.078(2) 0.0630(19) 0.0567(18) 0.0104(16) -0.0305(17) -0.0069(15)
c10 0.071(2) 0.074(2) 0.0435(15) 0.0107(16) -0.0065(14) -0.0028(14)
c5 0.0474(15) 0.0672(18) 0.0556(17) -0.0057(13) -0.0081(13) -0.0059(14)
n1 0.106(2) 0.0559(15) 0.0605(17) 0.0022(14) -0.0031(15) -0.0076(13)
c2 0.0581(17) 0.0664(18) 0.071(2) 0.0108(14) -0.0178(15) -0.0373(16)
c3 0.0570(18) 0.110(3) 0.060(2) 0.0061(18) -0.0058(15) -0.045(2)
c12 0.0543(18) 0.081(2) 0.079(2) -0.0058(16) 0.0037(16) -0.0056(18)
n3 0.0528(15) 0.102(2) 0.082(2) -0.0050(14) 0.0126(14) -0.0362(17)
c4 0.0624(19) 0.100(3) 0.0455(17) -0.0032(18) -0.0046(14) -0.0077(17)
c6 0.078(2) 0.065(2) 0.097(3) -0.0018(18) -0.004(2) 0.007(2)
c7 0.0410(14) 0.0475(14) 0.0647(18) 0.0082(11) -0.0025(13) -0.0124(13)

loop_
_atom_type_symbol
_atom_type_description
_atom_type_scat_dispersion_real
_atom_type_scat_dispersion_imag
_atom_type_scat_source
c c 0.0033 0.0016 'international tables vol c tables 4.2.6.8 and 6.1.1.4'
h h 0.0000 0.0000 'international tables vol c tables 4.2.6.8 and 6.1.1.4'
n n 0.0061 0.0033 'international tables vol c tables 4.2.6.8 and 6.1.1.4'
o o 0.0106 0.0060 'international tables vol c tables 4.2.6.8 and 6.1.1.4'
cl cl 0.1484 0.1585 'international tables vol c tables 4.2.6.8 and 6.1.1.4'
cu cu 0.3201 1.2651 'international tables vol c tables 4.2.6.8 and 6.1.1.4'
bi bi -4.1077 10.2566 'international tables vol c tables 4.2.6.8 and 6.1.1.4'

loop_
_geom_angle_atom_site_label_1
_geom_angle_atom_site_label_2
_geom_angle_atom_site_label_3
_geom_angle_site_symmetry_1
_geom_angle_site_symmetry_3
_geom_angle
_geom_angle_publ_flag
cl3 cu1 cl1 . . 100.96(4) ?
cl3 cu1 cl2 . . 132.57(4) ?
cl1 cu1 cl2 . . 100.71(3) ?
cl3 cu1 cl4 . . 98.61(4) ?
cl1 cu1 cl4 . . 129.70(4) ?
cl2 cu1 cl4 . . 99.05(4) ?
c7 n4 c11 . . 124.2(3) ?
c7 n4 h4 . . 117.9 ?
c11 n4 h4 . . 117.9 ?
c9 c8 c7 . . 119.2(3) ?
c9 c8 h8 . . 120.4 ?
c7 c8 h8 . . 120.4 ?
n1 c1 n2 . . 118.3(3) ?
n1 c1 c2 . . 123.6(3) ?
n2 c1 c2 . . 118.1(3) ?
c1 n2 c5 . . 124.3(2) ?
c1 n2 h2 . . 117.8 ?
c5 n2 h2 . . 117.8 ?
c10 c11 n4 . . 117.9(3) ?
c10 c11 c12 . . 125.8(3) ?
n4 c11 c12 . . 116.4(3) ?
c8 c9 c10 . . 121.2(3) ?
c8 c9 h9 . . 119.4 ?
c10 c9 h9 . . 119.4 ?
c11 c10 c9 . . 119.7(3) ?
c11 c10 h10 . . 120.2 ?
c9 c10 h10 . . 120.2 ?
c4 c5 n2 . . 117.3(3) ?
c4 c5 c6 . . 126.2(3) ?
n2 c5 c6 . . 116.4(3) ?
c1 n1 h1a . . 120.0 ?
c1 n1 h1b . . 120.0 ?
h1a n1 h1b . . 120.0 ?
c3 c2 c1 . . 118.4(3) ?
c3 c2 h2a . . 120.8 ?
c1 c2 h2a . . 120.8 ?
c2 c3 c4 . . 121.6(3) ?
c2 c3 h3 . . 119.2 ?
c4 c3 h3 . . 119.2 ?
c11 c12 h12a . . 109.5 ?
c11 c12 h12b . . 109.5 ?
h12a c12 h12b . . 109.5 ?
c11 c12 h12c . . 109.5 ?
h12a c12 h12c . . 109.5 ?
h12b c12 h12c . . 109.5 ?
c7 n3 h3a . . 120.0 ?
c7 n3 h3b . . 120.0 ?
h3a n3 h3b . . 120.0 ?
c5 c4 c3 . . 120.1(3) ?
c5 c4 h4a . . 119.9 ?
c3 c4 h4a . . 119.9 ?
c5 c6 h6a . . 109.5 ?
c5 c6 h6b . . 109.5 ?
h6a c6 h6b . . 109.5 ?
c5 c6 h6c . . 109.5 ?
h6a c6 h6c . . 109.5 ?
h6b c6 h6c . . 109.5 ?
n3 c7 n4 . . 118.2(3) ?
n3 c7 c8 . . 124.0(3) ?
n4 c7 c8 . . 117.8(3) ?

loop_
_geom_bond_atom_site_label_1
_geom_bond_atom_site_label_2
_geom_bond_site_symmetry_2
_geom_bond_distance
_geom_bond_publ_flag
Cu1 Cl3 . 2.2183(9) yes
Cu1 Cl1 . 2.2333(8) yes
Cu1 Cl2 . 2.2426(9) yes
Cu1 Cl4 . 2.2517(9) yes
N4 C7 . 1.345(4) yes
N4 C11 . 1.362(4) yes
n4 h4 . 0.8600 ?
c8 c9 . 1.345(5) ?
c8 c7 . 1.394(4) ?
c8 h8 . 0.9300 ?
C1 N1 . 1.328(4) yes
C1 N2 . 1.337(4) yes
c1 c2 . 1.401(4) ?
N2 C5 . 1.363(4) yes
n2 h2 . 0.8600 ?
c11 c10 . 1.348(4) ?
c11 c12 . 1.492(4) ?
c9 c10 . 1.399(5) ?
c9 h9 . 0.9300 ?
c10 h10 . 0.9300 ?
c5 c4 . 1.348(5) ?
c5 c6 . 1.488(5) ?
n1 h1a . 0.8600 ?
n1 h1b . 0.8600 ?
c2 c3 . 1.343(5) ?
c2 h2a . 0.9300 ?
c3 c4 . 1.386(5) ?
c3 h3 . 0.9300 ?
c12 h12a . 0.9600 ?
c12 h12b . 0.9600 ?
c12 h12c . 0.9600 ?
N3 C7 . 1.330(4) yes
n3 h3a . 0.8600 ?
n3 h3b . 0.8600 ?
c4 h4a . 0.9300 ?
c6 h6a . 0.9600 ?
c6 h6b . 0.9600 ?
c6 h6c . 0.9600 ?

loop_
_geom_hbond_atom_site_label_D
_geom_hbond_atom_site_label_H
_geom_hbond_atom_site_label_A
_geom_hbond_site_symmetry_A
_geom_hbond_distance_DH
_geom_hbond_distance_HA
_geom_hbond_distance_DA
_geom_hbond_angle_DHA
_geom_hbond_publ_flag
N1 H1A Cl4 1_555 0.86 2.93 3.453(4) 121.4 yes
N1 H1A Cl2 1_555 0.86 2.95 3.655(4) 141.1 yes
N1 H1B Cl3 1_545 0.86 2.60 3.399(4) 156.6 yes
N1 H1B Cl1 1_545 0.86 2.95 3.511(4) 125.0 yes
N3 H3B Cl1 1_655 0.86 2.51 3.347(4) 165.5 yes
N3 H3B Cl2 1_655 0.86 2.86 3.277(4) 112.0 yes
N2 H2 Cl2 1_555 0.86 2.31 3.162(4) 171.0 yes
N3 H3A Cl4 1_555 0.86 2.85 3.585(4) 144.3 yes
N4 H4 Cl4 1_555 0.86 2.36 3.204(4) 169.3 yes
C6 H6C Cl3 2_676 0.96 2.78 3.670(4) 154.7 yes
C12 H12B Cl1 2_577 0.96 2.94 3.781(4) 146.5 yes

loop_
_geom_torsion_atom_site_label_1
_geom_torsion_atom_site_label_2
_geom_torsion_atom_site_label_3
_geom_torsion_atom_site_label_4
_geom_torsion_site_symmetry_1
_geom_torsion_site_symmetry_2
_geom_torsion_site_symmetry_3
_geom_torsion_site_symmetry_4
_geom_torsion
_geom_torsion_publ_flag
n1 c1 n2 c5 . . . . 179.5(3) ?
c2 c1 n2 c5 . . . . -1.6(4) ?
c7 n4 c11 c10 . . . . -1.1(4) ?
c7 n4 c11 c12 . . . . 178.0(3) ?
c7 c8 c9 c10 . . . . -0.8(4) ?
n4 c11 c10 c9 . . . . -1.3(4) ?
c12 c11 c10 c9 . . . . 179.8(3) ?
c8 c9 c10 c11 . . . . 2.2(5) ?
c1 n2 c5 c4 . . . . 0.8(4) ?
c1 n2 c5 c6 . . . . -178.3(3) ?
n1 c1 c2 c3 . . . . 179.5(3) ?
n2 c1 c2 c3 . . . . 0.5(4) ?
c1 c2 c3 c4 . . . . 1.2(5) ?
n2 c5 c4 c3 . . . . 1.0(5) ?
c6 c5 c4 c3 . . . . -180.0(3) ?
c2 c3 c4 c5 . . . . -2.1(5) ?
c11 n4 c7 n3 . . . . -177.7(3) ?
c11 n4 c7 c8 . . . . 2.5(4) ?
c9 c8 c7 n3 . . . . 178.8(3) ?
c9 c8 c7 n4 . . . . -1.4(4) ?
